data_2006925
loop_
_publ_author_name
'Vencato, Ivo'
'Neves, Ademir'
'Scarpellini, Marciela'
'Correia, Valdir R.'

_publ_section_title
;<i>N</i>,<i>N</i>'-Bis(1-methylimidazol-2-ylmethylidene)-1,3-diaminopropan-2-ol,
 HBIMPNOL
;
_journal_issue 1
_journal_name_full 'Acta Crystallographica Section C'
_journal_page_first 97
_journal_page_last 99
_journal_paper_doi 10.1107/S0108270197010202
_journal_volume 54
_journal_year 1998
_chemical_formula_moiety 'C13 H18 N6 O'
_chemical_formula_sum 'C13 H18 N6 O'
_chemical_formula_weight 274.33
_chemical_name_systematic
;
N,N'-Bis(1-methylimidazole-2yl-methyl)-1,3-diaminopropan-2-ol
;
_space_group_IT_number 2
_symmetry_cell_setting triclinic
_symmetry_space_group_name_Hall '-P 1'
_symmetry_space_group_name_H-M 'P -1'
_cell_angle_alpha 82.46(3)
_cell_angle_beta 64.00(3)
_cell_angle_gamma 61.59(3)
_cell_formula_units_Z 2
_cell_length_a 9.538(2)
_cell_length_b 9.603(2)
_cell_length_c 9.769(2)
_cell_measurement_reflns_used 25
_cell_measurement_temperature 293(2)
_cell_measurement_theta_max 13.66
_cell_measurement_theta_min 9.74
_cell_volume 704.0(4)
_computing_cell_refinement 'SET4 in CAD4 EXPRESS'
_computing_data_collection 'CAD4 EXPRESS (Enraf-Nonius, 1994)'
_computing_data_reduction 'MolEN        (Fair, 1990)'
_computing_molecular_graphics 'ZORTEP       (Zsolnai, 1996)'
_computing_publication_material SHELXL93
_computing_structure_refinement 'SHELXL93    (Sheldrick, 1993)'
_computing_structure_solution 'SHELXS86    (Sheldrick, 1985)'
_diffrn_ambient_temperature 296(2)
_diffrn_measurement_device 'Nonius CAD-4 diffractometer'
_diffrn_measurement_method \w--2\q
_diffrn_radiation_monochromator graphite
_diffrn_radiation_source 'fine-focus sealed tube'
_diffrn_radiation_type MoK\a
_diffrn_radiation_wavelength 0.71073
_diffrn_reflns_av_R_equivalents 0.0121
_diffrn_reflns_av_sigmaI/netI 0.0226
_diffrn_reflns_limit_h_max 0
_diffrn_reflns_limit_h_min -11
_diffrn_reflns_limit_k_max 10
_diffrn_reflns_limit_k_min -11
_diffrn_reflns_limit_l_max 10
_diffrn_reflns_limit_l_min -11
_diffrn_reflns_number 2594
_diffrn_reflns_theta_max 25.0
_diffrn_reflns_theta_min 2.33
_diffrn_standards_decay_% -4.2
_diffrn_standards_interval_time 60
_diffrn_standards_number 3
_exptl_absorpt_coefficient_mu 0.088
_exptl_absorpt_correction_type none
_exptl_crystal_colour Colourless
_exptl_crystal_density_diffrn 1.294
_exptl_crystal_density_meas ?
_exptl_crystal_description Block
_exptl_crystal_F_000 292
_exptl_crystal_size_max 0.40
_exptl_crystal_size_mid 0.33
_exptl_crystal_size_min 0.30
_refine_diff_density_max 0.325
_refine_diff_density_min -0.225
_refine_ls_extinction_coef 0.101(8)
_refine_ls_extinction_method SHELXL
_refine_ls_goodness_of_fit_all 1.093
_refine_ls_goodness_of_fit_obs 1.022
_refine_ls_hydrogen_treatment refall
_refine_ls_matrix_type full
_refine_ls_number_parameters 187
_refine_ls_number_reflns 2334
_refine_ls_number_restraints 0
_refine_ls_restrained_S_all 1.648
_refine_ls_restrained_S_obs 1.022
_refine_ls_R_factor_all 0.0573
_refine_ls_R_factor_obs .0409
_refine_ls_shift/esd_max -0.014
_refine_ls_shift/esd_mean 0.001
_refine_ls_structure_factor_coef Fsqd
_refine_ls_weighting_details 'w = 1/[\s^2^(Fo^2^)+(0.0514P)^2^+0.3355P] where P=(Fo^2^+2Fc^2^)/3'
_refine_ls_weighting_scheme calc
_refine_ls_wR_factor_all 0.1909
_refine_ls_wR_factor_obs .1059
_reflns_number_observed 1958
_reflns_number_total 2437
_reflns_observed_criterion I>2\s(I)
_cod_data_source_file fr1056.cif
_cod_data_source_block I
_cod_depositor_comments
;
The following automatic conversions were performed:

'_exptl_crystal_density_meas' value 'not measured' was changed to '?'
- the value is perceived as not measured.

Automatic conversion script
Id: cif_fix_values 3008 2015-01-20 13:52:24Z robertas 

The following automatic conversions were performed:

'_refine_ls_weighting_scheme' value 'calc w =
1/[\s^2^(Fo^2^)+(0.0514P)^2^+0.3355P] where P=(Fo^2^+2Fc^2^)/3' was
changed to 'calc'. New tag '_refine_ls_weighting_details' was
created. The value of the new tag was set to 'w =
1/[\s^2^(Fo^2^)+(0.0514P)^2^+0.3355P] where P=(Fo^2^+2Fc^2^)/3'.

Automatic conversion script
Id: cif_fix_values 3143 2015-03-26 13:38:13Z robertas 
;
_cod_database_code 2006925

loop_
_symmetry_equiv_pos_as_xyz
'x, y, z'
'-x, -y, -z'

loop_
_atom_site_aniso_label
_atom_site_aniso_U_11
_atom_site_aniso_U_22
_atom_site_aniso_U_33
_atom_site_aniso_U_12
_atom_site_aniso_U_13
_atom_site_aniso_U_23
N1 .0379(9) .0411(9) .0532(10) -.0172(8) -.0227(8) .0091(8)
C2 .0344(10) .0441(11) .0434(11) -.0166(9) -.0173(9) .0077(9)
N3 .0480(11) .0521(11) .0547(11) -.0244(9) -.0245(9) .0184(9)
C4 .0507(14) .0476(13) .073(2) -.0270(11) -.0258(12) .0197(11)
C5 .0478(13) .0455(12) .075(2) -.0253(11) -.0292(12) .0108(11)
C6 .0417(11) .0464(11) .0404(11) -.0184(9) -.0196(9) .0045(9)
N7 .0550(11) .0484(10) .0464(10) -.0286(9) -.0269(9) .0107(8)
C8 .0564(13) .0425(11) .0479(12) -.0228(10) -.0271(10) .0032(9)
C9 .0422(11) .0321(10) .0582(13) -.0141(9) -.0263(10) .0044(9)
C10 .0416(11) .0398(11) .0480(12) -.0149(9) -.0190(9) .0080(9)
N11 .0462(10) .0394(9) .0515(11) -.0163(8) -.0264(8) .0090(8)
C12 .0493(12) .0362(10) .0408(11) -.0182(9) -.0217(9) .0072(8)
C13 .0435(11) .0380(10) .0355(10) -.0177(9) -.0186(9) .0053(8)
N14 .0501(11) .0512(11) .0461(10) -.0270(9) -.0200(8) .0090(8)
C15 .0396(12) .0594(14) .0496(13) -.0202(11) -.0186(10) .0025(10)
C16 .0436(12) .0459(12) .0506(12) -.0126(10) -.0246(10) .0029(9)
N17 .0436(10) .0377(9) .0458(10) -.0175(8) -.0236(8) .0071(7)
O18 .0469(9) .0452(9) .0705(11) -.0108(7) -.0338(8) .0033(8)
C19 .0607(14) .0542(13) .0528(13) -.0269(11) -.0320(11) .0082(10)
C20 .065(2) .0514(14) .100(2) -.0337(13) -.048(2) .0314(14)

loop_
_atom_site_label
_atom_site_fract_x
_atom_site_fract_y
_atom_site_fract_z
_atom_site_U_iso_or_equiv
_atom_site_thermal_displace_type
_atom_site_calc_flag
_atom_site_refinement_flags
_atom_site_occupancy
_atom_site_disorder_group
_atom_site_type_symbol
N1 .7758(2) 1.0866(2) .6484(2) .0439(4) Uani d . 1 . N
C2 .7456(3) 1.0468(2) .5394(2) .0416(5) Uani d . 1 . C
N3 .7451(2) 1.1493(2) .4334(2) .0517(5) Uani d . 1 . N
C4 .7759(3) 1.2574(3) .4778(3) .0571(6) Uani d . 1 . C
H4 .7824 1.3437 .4253 .069 Uiso calc R 1 . H
C5 .7953(3) 1.2209(3) .6089(3) .0541(6) Uani d . 1 . C
H5 .8175 1.2759 .6618 .065 Uiso calc R 1 . H
C6 .7148(3) .9139(2) .5337(2) .0431(5) Uani d . 1 . C
H6 .6876 .9051(2) .4558 .052 Uiso calc R 1 . H
N7 .7225(2) .8099(2) .6267(2) .0466(5) Uani d . 1 . N
C8 .6851(3) .6850(3) .6064(3) .0471(5) Uani d . 1 . C
H8A .7920 .5837 .5769 .071 Uiso calc R 1 . H
H8B .6476 .7074 .5249 .071 Uiso calc R 1 . H
C9 .5417(3) .6739(2) .7528(3) .0437(5) Uani d . 1 . C
H9 .5266 .5840 .7375 .066 Uiso calc R 1 . H
C10 .5831(3) .6522(2) .8901(2) .0456(5) Uani d . 1 . C
H10A .5858 .7462 .9122 .068 Uiso calc R 1 . H
H10B .4899 .6412 .9786 .068 Uiso calc R 1 . H
N11 .7526(2) .5124(2) .8637(2) .0457(4) Uani d . 1 . N
C12 .8725(3) .5431(2) .8529(2) .0424(5) Uani d . 1 . C
H12 .8442 .6497 .8600 .051 Uiso calc R 1 . H
C13 1.0505(3) .4254(2) .8303(2) .0392(5) Uani d . 1 . C
N14 1.1791(2) .4645(2) .7829(2) .0484(5) Uani d . 1 . N
C15 1.3233(3) .3270(3) .7771(3) .0508(6) Uani d . 1 . C
H15 1.4349 .3172 .7463 .061 Uiso calc R 1 . H
C16 1.2821(3) .2071(3) .8220(3) .0486(5) Uani d . 1 . C
H16 1.3578 .1026 .8284 .058 Uiso calc R 1 . H
N17 1.1073(2) .2696(2) .8564(2) .0417(4) Uani d . 1 . N
O18 .3776(2) .8153(2) .7939(2) .0554(4) Uani d . 1 . O
C19 .7813(3) 1.0086(3) .7860(3) .0532(6) Uani d . 1 . C
H19A .8054 1.0632 .8416 .080 Uiso calc R 1 . H
H19B .8728 .9001 .7576 .080 Uiso calc R 1 . H
H19C .6696 1.0110 .8494 .080 Uiso calc R 1 . H
C20 1.0026(4) .1864(3) .9230(4) .0670(7) Uani d . 1 . C
H20A 1.0783 .0770 .9275 .10 Uiso calc R 1 . H
H20B .9452 .1924 .8611 .10 Uiso calc R 1 . H
H20C .9153 .2349 1.0245 .10 Uiso calc R 1 . H
H18 .342(3) .822(3) .724(3) .050 Uiso d . 1 . H

loop_
_atom_type_symbol
_atom_type_description
_atom_type_scat_dispersion_real
_atom_type_scat_dispersion_imag
_atom_type_scat_source
C C 0.0033 0.0016 'International Tables Vol C Tables 4.2.6.8 and 6.1.1.4'
H H 0.0000 0.0000 'International Tables Vol C Tables 4.2.6.8 and 6.1.1.4'
N N 0.0061 0.0033 'International Tables Vol C Tables 4.2.6.8 and 6.1.1.4'
O O 0.0106 0.0060 'International Tables Vol C Tables 4.2.6.8 and 6.1.1.4'

loop_
_geom_angle_atom_site_label_1
_geom_angle_atom_site_label_2
_geom_angle_atom_site_label_3
_geom_angle
_geom_angle_publ_flag
C2 N1 C5 107.0(2) no
C2 N1 C19 128.1(2) no
C5 N1 C19 124.8(2) no
N3 C2 N1 110.8(2) no
N3 C2 C6 122.2(2) no
N1 C2 C6 127.0(2) no
C2 N3 C4 105.5(2) no
C5 C4 N3 110.4(2) no
C4 C5 N1 106.3(2) no
N7 C6 C2 124.5(2) no
C6 N7 C8 117.7(2) no
N7 C8 C9 111.2(2) no
O18 C9 C8 111.5(2) yes
O18 C9 C10 105.4(2) yes
C8 C9 C10 112.9(2) yes
N11 C10 C9 112.1(2) no
C12 N11 C10 114.8(2) no
N11 C12 C13 125.4(2) no
N14 C13 N17 111.6(2) no
N14 C13 C12 121.2(2) no
N17 C13 C12 127.3(2) no
C13 N14 C15 104.8(2) no
C16 C15 N14 110.9(2) no
C15 C16 N17 106.3(2) no
C13 N17 C16 106.5(2) no
C13 N17 C20 127.9(2) no
C16 N17 C20 125.3(2) no

loop_
_geom_bond_atom_site_label_1
_geom_bond_atom_site_label_2
_geom_bond_site_symmetry_2
_geom_bond_distance
_geom_bond_publ_flag
N1 C2 . 1.358(3) no
N1 C5 . 1.372(3) no
N1 C19 . 1.460(3) no
C2 N3 . 1.332(3) no
C2 C6 . 1.451(3) no
N3 C4 . 1.368(3) no
C4 C5 . 1.351(3) no
C6 N7 . 1.257(3) yes
N7 C8 . 1.462(3) yes
C8 C9 . 1.520(3) yes
C9 O18 . 1.422(3) yes
C9 C10 . 1.520(3) yes
C10 N11 . 1.464(3) yes
N11 C12 . 1.270(3) yes
C12 C13 . 1.457(3) no
C13 N14 . 1.325(3) no
C13 N17 . 1.359(3) no
N14 C15 . 1.364(3) no
C15 C16 . 1.349(3) no
C16 N17 . 1.365(3) no
N17 C20 . 1.453(3) no

loop_
_geom_torsion_atom_site_label_1
_geom_torsion_atom_site_label_2
_geom_torsion_atom_site_label_3
_geom_torsion_atom_site_label_4
_geom_torsion
_geom_torsion_publ_flag
C5 N1 C2 N3 0.0(2) no
C19 N1 C2 N3 177.9(2) no
C5 N1 C2 C6 -179.2(2) no
C19 N1 C2 C6 -1.2(3) no
N1 C2 N3 C4 -0.1(2) no
C6 C2 N3 C4 179.2(2) no
C2 N3 C4 C5 0.2(3) no
N3 C4 C5 N1 -0.2(3) no
C2 N1 C5 C4 0.1(2) no
C19 N1 C5 C4 -178.0(2) no
N3 C2 C6 N7 176.4(2) no
N1 C2 C6 N7 -4.5(3) no
C2 C6 N7 C8 179.0(2) no
C6 N7 C8 C9 -126.2(2) no
N7 C8 C9 O18 64.0(2) no
N7 C8 C9 C10 -54.5(2) no
O18 C9 C10 N11 -178.4(2) no
C8 C9 C10 N11 -56.3(2) no
C9 C10 N11 C12 111.5(2) no
C10 N11 C12 C13 178.5(2) no
N11 C12 C13 N14 163.1(2) no
N11 C12 C13 N17 -18.7(3) no
N17 C13 N14 C15 0.8(2) no
C12 C13 N14 C15 179.2(2) no
C13 N14 C15 C16 -0.8(2) no
N14 C15 C16 N17 0.4(3) no
N14 C13 N17 C16 -0.6(2) no
C12 C13 N17 C16 -178.9(2) no
N14 C13 N17 C20 173.4(2) no
C12 C13 N17 C20 -4.9(4) no
C15 C16 N17 C13 0.1(2) no
C15 C16 N17 C20 -174.1(2) no
